data_1540423
loop_
_publ_author_name
'Liu, Lijie'
'Song, Jinsheng'
'Lu, Heng'
'Wang, Hua'
'Bo, Zhishan'

_publ_section_title
;
 Novel dithienosilole-based conjugated copolymers and their application in
 bulk heterojunction solar cells
;
_journal_issue 2
_journal_name_full 'Polym. Chem.'
_journal_page_first 319
_journal_paper_doi 10.1039/C5PY01427A
_journal_volume 7
_journal_year 2016
_chemical_formula_sum 'C22 H25 Br2 N O2 S2 Si'
_chemical_formula_weight 587.46
_chemical_name_systematic
; 
 ? 
;
_space_group_IT_number 2
_symmetry_cell_setting triclinic
_symmetry_space_group_name_Hall '-P 1'
_symmetry_space_group_name_H-M 'P -1'
_atom_sites_solution_hydrogens geom
_atom_sites_solution_primary direct
_atom_sites_solution_secondary difmap
_audit_creation_method SHELXL-97
_audit_update_record
;
2015-08-19 deposited with the CCDC.
2015-10-23 downloaded from the CCDC.
;
_cell_angle_alpha 86.3520(10)
_cell_angle_beta 86.1700(10)
_cell_angle_gamma 69.853(3)
_cell_formula_units_Z 2
_cell_length_a 9.117(3)
_cell_length_b 9.2590(18)
_cell_length_c 16.283(3)
_cell_measurement_reflns_used 2810
_cell_measurement_temperature 293(2)
_cell_measurement_theta_max 26.84
_cell_measurement_theta_min 2.35
_cell_volume 1286.3(5)
_computing_cell_refinement 'Bruker SMART'
_computing_data_collection 'Bruker SMART'
_computing_data_reduction 'Bruker SAINT'
_computing_molecular_graphics 'Bruker SHELXTL'
_computing_publication_material 'Bruker SHELXTL'
_computing_structure_refinement 'Bruker SHELXTL'
_computing_structure_solution 'Bruker SHELXTL'
_diffrn_ambient_temperature 293(2)
_diffrn_measured_fraction_theta_full 0.990
_diffrn_measured_fraction_theta_max 0.990
_diffrn_measurement_device_type 'CCD area detector'
_diffrn_measurement_method 'phi and omega scans'
_diffrn_radiation_monochromator graphite
_diffrn_radiation_source 'fine-focus sealed tube'
_diffrn_radiation_type MoK\a
_diffrn_radiation_wavelength 0.71073
_diffrn_reflns_av_R_equivalents 0.0228
_diffrn_reflns_av_sigmaI/netI 0.0477
_diffrn_reflns_limit_h_max 8
_diffrn_reflns_limit_h_min -10
_diffrn_reflns_limit_k_max 10
_diffrn_reflns_limit_k_min -11
_diffrn_reflns_limit_l_max 15
_diffrn_reflns_limit_l_min -19
_diffrn_reflns_number 6569
_diffrn_reflns_theta_full 25.00
_diffrn_reflns_theta_max 25.00
_diffrn_reflns_theta_min 2.35
_exptl_absorpt_coefficient_mu 3.378
_exptl_absorpt_correction_T_max 0.6678
_exptl_absorpt_correction_T_min 0.3056
_exptl_absorpt_correction_type multi-scan
_exptl_absorpt_process_details SADABS
_exptl_crystal_colour yellow
_exptl_crystal_density_diffrn 1.517
_exptl_crystal_density_method 'not measured'
_exptl_crystal_description rod
_exptl_crystal_F_000 592
_exptl_crystal_size_max 0.46
_exptl_crystal_size_mid 0.27
_exptl_crystal_size_min 0.13
_refine_diff_density_max 0.837
_refine_diff_density_min -0.623
_refine_diff_density_rms 0.093
_refine_ls_extinction_method none
_refine_ls_goodness_of_fit_ref 1.072
_refine_ls_hydrogen_treatment constr
_refine_ls_matrix_type full
_refine_ls_number_parameters 271
_refine_ls_number_reflns 4483
_refine_ls_number_restraints 13
_refine_ls_restrained_S_all 1.120
_refine_ls_R_factor_all 0.0586
_refine_ls_R_factor_gt 0.0427
_refine_ls_shift/su_max 0.000
_refine_ls_shift/su_mean 0.000
_refine_ls_structure_factor_coef Fsqd
_refine_ls_weighting_details 'calc w=1/[\s^2^(Fo^2^)+(0.0693P)^2^+0.8944P] where P=(Fo^2^+2Fc^2^)/3'
_refine_ls_weighting_scheme calc
_refine_ls_wR_factor_gt 0.1221
_refine_ls_wR_factor_ref 0.1326
_reflns_number_gt 3495
_reflns_number_total 4483
_reflns_threshold_expression >2sigma(I)
_cod_data_source_file c5py01427a2.cif
_cod_data_source_block 1
_cod_depositor_comments
;
The following automatic conversions were performed:

'_symmetry_cell_setting' value 'Triclinic' changed to 'triclinic'
according to
/usr/data/users/saulius/crontab/automatic-downloads/rss-feeds/RSC/lib/dictionaries/cif_core.dic
dictionary named 'cif_core.dic' version 2.4.2 from 2011-04-26.

'_exptl_absorpt_correction_type' value 'Multi-scan' changed to
'multi-scan' according to
/usr/data/users/saulius/crontab/automatic-downloads/rss-feeds/RSC/lib/dictionaries/cif_core.dic
dictionary named 'cif_core.dic' version 2.4.2 from 2011-04-26.

Automatic conversion script
Id: cif_fix_values 3271 2015-04-21 07:52:19Z andrius 

 Adding full bibliography for 1540423--1540424.cif.
;
_cod_original_sg_symbol_H-M 'P-1   '
_cod_database_code 1540423

loop_
_symmetry_equiv_pos_as_xyz
'x, y, z'
'-x, -y, -z'

loop_
_atom_site_label
_atom_site_type_symbol
_atom_site_fract_x
_atom_site_fract_y
_atom_site_fract_z
_atom_site_U_iso_or_equiv
_atom_site_adp_type
_atom_site_occupancy
_atom_site_symmetry_multiplicity
_atom_site_calc_flag
_atom_site_refinement_flags
Br1 Br 0.34631(4) -0.28479(4) 0.68040(3) 0.05298(11) Uani 1 1 d .
Br2 Br 0.90479(5) -0.22859(5) 0.84062(3) 0.06969(14) Uani 1 1 d .
Si1 Si 0.71341(10) 0.10258(11) 0.68054(6) 0.0384(2) Uani 1 1 d .
S1 S 0.63793(11) -0.32938(11) 0.78133(6) 0.0486(2) Uani 1 1 d .
S2 S 0.45009(9) 0.29084(9) 0.54433(6) 0.0387(2) Uani 1 1 d .
O1 O -0.0796(3) 0.3618(3) 0.37611(19) 0.0636(8) Uani 1 1 d .
O2 O -0.0155(3) 0.5652(3) 0.32674(16) 0.0501(7) Uani 1 1 d .
N1 N 0.2904(4) 0.5934(4) 0.4161(3) 0.0679(10) Uani 1 1 d .
C5 C 0.4673(3) 0.0379(4) 0.6235(2) 0.0343(8) Uani 1 1 d .
C1 C 0.5081(4) -0.2190(4) 0.7095(2) 0.0398(8) Uani 1 1 d .
C3 C 0.6740(4) -0.0776(4) 0.7204(2) 0.0402(9) Uani 1 1 d .
C12 C 0.1414(4) 0.4013(4) 0.4263(2) 0.0376(8) Uani 1 1 d .
C11 C 0.1826(4) 0.2718(4) 0.4752(2) 0.0394(9) Uani 1 1 d .
H11A H 0.1173 0.2140 0.4737 0.047 Uiso 1 1 calc R
C6 C 0.5425(4) 0.1456(4) 0.6135(2) 0.0354(8) Uani 1 1 d .
C13 C 0.2255(4) 0.5062(4) 0.4207(2) 0.0445(9) Uani 1 1 d .
C7 C 0.3354(4) 0.0730(4) 0.5757(2) 0.0383(8) Uani 1 1 d .
H7A H 0.2731 0.0119 0.5756 0.046 Uiso 1 1 calc R
C14 C 0.0038(4) 0.4376(4) 0.3743(2) 0.0427(9) Uani 1 1 d .
C15 C -0.1443(4) 0.6109(5) 0.2719(2) 0.0524(11) Uani 1 1 d D
H15A H -0.2435 0.6459 0.3032 0.063 Uiso 1 1 calc R
H15B H -0.1413 0.5247 0.2401 0.063 Uiso 1 1 calc R
C16 C -0.1257(5) 0.7382(6) 0.2162(3) 0.0771(15) Uani 1 1 d D
H16A H -0.0247 0.7017 0.1866 0.093 Uiso 1 1 calc R
H16B H -0.1273 0.8224 0.2491 0.093 Uiso 1 1 calc R
C17 C -0.2527(6) 0.7974(7) 0.1546(3) 0.102(2) Uani 1 1 d D
H17A H -0.3541 0.8351 0.1837 0.122 Uiso 1 1 calc R
H17B H -0.2515 0.7140 0.1211 0.122 Uiso 1 1 calc R
C18 C -0.2269(10) 0.9281(11) 0.0988(6) 0.185(4) Uani 1 1 d DU
H18A H -0.1466 0.9530 0.1249 0.222 Uiso 1 1 calc R
H18B H -0.1772 0.8787 0.0485 0.222 Uiso 1 1 calc R
C19 C -0.3190(15) 1.0545(10) 0.0750(9) 0.296(8) Uani 1 1 d D
H19A H -0.3591 1.1117 0.1244 0.355 Uiso 1 1 calc R
H19B H -0.4064 1.0333 0.0542 0.355 Uiso 1 1 calc R
C20 C -0.2837(14) 1.1630(10) 0.0148(6) 0.197(5) Uani 1 1 d D
H20A H -0.1886 1.1073 -0.0163 0.237 Uiso 1 1 calc R
H20B H -0.3671 1.1970 -0.0236 0.237 Uiso 1 1 calc R
C21 C -0.2650(11) 1.2900(10) 0.0428(5) 0.170(4) Uani 1 1 d D
H21A H -0.1762 1.2564 0.0777 0.204 Uiso 1 1 calc R
H21B H -0.3568 1.3419 0.0773 0.204 Uiso 1 1 calc R
C22 C -0.2407(12) 1.4042(10) -0.0193(6) 0.172(4) Uani 1 1 d D
H22A H -0.2422 1.4939 0.0077 0.258 Uiso 1 1 calc R
H22B H -0.3227 1.4326 -0.0576 0.258 Uiso 1 1 calc R
H22C H -0.1415 1.3602 -0.0484 0.258 Uiso 1 1 calc R
C2 C 0.5404(4) -0.0908(4) 0.6825(2) 0.0365(8) Uani 1 1 d .
C8 C 0.3088(4) 0.2082(4) 0.5290(2) 0.0357(8) Uani 1 1 d .
C10 C 0.6842(5) 0.2381(5) 0.7645(3) 0.0613(11) Uani 1 1 d .
H10A H 0.7052 0.3284 0.7430 0.092 Uiso 1 1 calc R
H10B H 0.7541 0.1890 0.8074 0.092 Uiso 1 1 calc R
H10C H 0.5781 0.2669 0.7864 0.092 Uiso 1 1 calc R
C4 C 0.7351(4) -0.1965(4) 0.7741(2) 0.0444(9) Uani 1 1 d .
C9 C 0.9086(4) 0.0586(5) 0.6264(3) 0.0595(12) Uani 1 1 d .
H9A H 0.9238 0.1530 0.6074 0.089 Uiso 1 1 calc R
H9B H 0.9146 -0.0029 0.5802 0.089 Uiso 1 1 calc R
H9C H 0.9883 0.0031 0.6636 0.089 Uiso 1 1 calc R

loop_
_atom_site_aniso_label
_atom_site_aniso_U_11
_atom_site_aniso_U_22
_atom_site_aniso_U_33
_atom_site_aniso_U_23
_atom_site_aniso_U_13
_atom_site_aniso_U_12
Br1 0.05254(19) 0.04991(19) 0.0682(3) 0.00780(18) -0.01030(18) -0.03286(15)
Br2 0.0665(2) 0.0695(3) 0.0745(3) 0.0061(2) -0.0359(2) -0.0207(2)
Si1 0.0361(4) 0.0385(5) 0.0463(6) -0.0017(4) -0.0088(4) -0.0187(4)
S1 0.0540(5) 0.0396(4) 0.0534(6) 0.0089(4) -0.0106(4) -0.0180(4)
S2 0.0400(4) 0.0378(4) 0.0451(5) 0.0040(4) -0.0092(4) -0.0217(3)
O1 0.0557(14) 0.0669(16) 0.083(2) 0.0204(14) -0.0324(14) -0.0382(12)
O2 0.0482(13) 0.0485(14) 0.0564(16) 0.0094(12) -0.0197(12) -0.0190(11)
N1 0.0679(18) 0.0593(18) 0.092(3) 0.0238(18) -0.0328(19) -0.0413(16)
C5 0.0324(15) 0.0353(16) 0.0385(19) -0.0051(14) 0.0010(14) -0.0159(13)
C1 0.0392(16) 0.0400(17) 0.044(2) 0.0027(15) -0.0059(15) -0.0184(14)
C3 0.0377(16) 0.0371(17) 0.048(2) -0.0065(15) -0.0018(15) -0.0144(14)
C12 0.0342(16) 0.0385(17) 0.040(2) -0.0057(15) -0.0024(15) -0.0118(13)
C11 0.0348(16) 0.0430(17) 0.045(2) -0.0083(16) -0.0023(15) -0.0181(14)
C6 0.0363(15) 0.0346(16) 0.0380(19) -0.0019(14) -0.0020(14) -0.0154(13)
C13 0.0448(18) 0.0418(18) 0.048(2) 0.0061(16) -0.0171(17) -0.0150(16)
C7 0.0373(16) 0.0390(17) 0.044(2) -0.0023(15) -0.0023(15) -0.0201(14)
C14 0.0392(17) 0.0437(18) 0.045(2) -0.0034(16) -0.0038(16) -0.0130(15)
C15 0.0463(19) 0.059(2) 0.051(2) 0.0038(19) -0.0159(18) -0.0160(17)
C16 0.063(3) 0.090(3) 0.075(3) 0.030(3) -0.018(2) -0.025(2)
C17 0.082(3) 0.126(5) 0.071(4) 0.040(3) -0.010(3) -0.008(3)
C18 0.138(6) 0.219(7) 0.150(6) 0.079(6) -0.006(5) -0.017(5)
C19 0.326(13) 0.115(7) 0.354(16) 0.052(9) 0.201(12) -0.007(9)
C20 0.326(14) 0.122(6) 0.143(8) 0.010(6) 0.028(9) -0.085(8)
C21 0.183(7) 0.185(8) 0.160(8) 0.077(7) -0.074(6) -0.089(7)
C22 0.208(9) 0.143(7) 0.155(8) 0.056(6) -0.012(7) -0.057(6)
C2 0.0348(15) 0.0354(16) 0.041(2) -0.0011(14) -0.0010(15) -0.0147(13)
C8 0.0328(15) 0.0402(16) 0.0388(19) -0.0058(14) -0.0035(14) -0.0175(13)
C10 0.078(2) 0.059(2) 0.057(3) -0.004(2) -0.010(2) -0.035(2)
C4 0.0414(17) 0.0465(19) 0.048(2) -0.0010(16) -0.0099(16) -0.0172(15)
C9 0.046(2) 0.050(2) 0.087(3) -0.005(2) 0.000(2) -0.0227(17)

loop_
_atom_type_symbol
_atom_type_description
_atom_type_scat_dispersion_real
_atom_type_scat_dispersion_imag
_atom_type_scat_source
C C 0.0033 0.0016 'International Tables Vol C Tables 4.2.6.8 and 6.1.1.4'
H H 0.0000 0.0000 'International Tables Vol C Tables 4.2.6.8 and 6.1.1.4'
S S 0.1246 0.1234 'International Tables Vol C Tables 4.2.6.8 and 6.1.1.4'
Si Si 0.0817 0.0704 'International Tables Vol C Tables 4.2.6.8 and 6.1.1.4'
Br Br -0.2901 2.4595 'International Tables Vol C Tables 4.2.6.8 and 6.1.1.4'
O O 0.0106 0.0060 'International Tables Vol C Tables 4.2.6.8 and 6.1.1.4'
N N 0.0061 0.0033 'International Tables Vol C Tables 4.2.6.8 and 6.1.1.4'

loop_
_geom_angle_atom_site_label_1
_geom_angle_atom_site_label_2
_geom_angle_atom_site_label_3
_geom_angle
C9 Si1 C10 112.3(2)
C9 Si1 C6 116.29(19)
C10 Si1 C6 114.79(17)
C9 Si1 C3 112.26(17)
C10 Si1 C3 110.81(18)
C6 Si1 C3 88.00(15)
C1 S1 C4 90.05(17)
C6 S2 C8 92.07(16)
C14 O2 C15 116.9(3)
C6 C5 C7 113.7(3)
C6 C5 C2 113.9(3)
C7 C5 C2 132.4(3)
C2 C1 S1 112.3(3)
C2 C1 Br1 128.8(3)
S1 C1 Br1 118.91(19)
C4 C3 C2 111.2(3)
C4 C3 Si1 137.8(3)
C2 C3 Si1 110.9(2)
C11 C12 C13 122.9(3)
C11 C12 C14 119.6(3)
C13 C12 C14 117.5(3)
C12 C11 C8 131.3(3)
C12 C11 H11A 114.4
C8 C11 H11A 114.4
C5 C6 S2 110.8(2)
C5 C6 Si1 113.6(2)
S2 C6 Si1 135.5(2)
N1 C13 C12 178.5(4)
C8 C7 C5 112.5(3)
C8 C7 H7A 123.8
C5 C7 H7A 123.8
O1 C14 O2 124.6(3)
O1 C14 C12 123.6(3)
O2 C14 C12 111.8(3)
O2 C15 C16 106.9(3)
O2 C15 H15A 110.3
C16 C15 H15A 110.3
O2 C15 H15B 110.3
C16 C15 H15B 110.3
H15A C15 H15B 108.6
C15 C16 C17 112.7(4)
C15 C16 H16A 109.0
C17 C16 H16A 109.0
C15 C16 H16B 109.0
C17 C16 H16B 109.0
H16A C16 H16B 107.8
C16 C17 C18 110.3(6)
C16 C17 H17A 109.6
C18 C17 H17A 109.6
C16 C17 H17B 109.6
C18 C17 H17B 109.6
H17A C17 H17B 108.1
C19 C18 C17 131.5(9)
C19 C18 H18A 104.4
C17 C18 H18A 104.4
C19 C18 H18B 104.4
C17 C18 H18B 104.4
H18A C18 H18B 105.6
C18 C19 C20 126.4(11)
C18 C19 H19A 105.7
C20 C19 H19A 105.7
C18 C19 H19B 105.7
C20 C19 H19B 105.7
H19A C19 H19B 106.2
C21 C20 C19 118.1(10)
C21 C20 H20A 107.8
C19 C20 H20A 107.8
C21 C20 H20B 107.8
C19 C20 H20B 107.8
H20A C20 H20B 107.1
C20 C21 C22 117.4(9)
C20 C21 H21A 108.0
C22 C21 H21A 108.0
C20 C21 H21B 108.0
C22 C21 H21B 108.0
H21A C21 H21B 107.2
C21 C22 H22A 109.5
C21 C22 H22B 109.5
H22A C22 H22B 109.5
C21 C22 H22C 109.5
H22A C22 H22C 109.5
H22B C22 H22C 109.5
C1 C2 C3 112.8(3)
C1 C2 C5 133.6(3)
C3 C2 C5 113.6(3)
C7 C8 C11 124.4(3)
C7 C8 S2 111.0(2)
C11 C8 S2 124.7(3)
Si1 C10 H10A 109.5
Si1 C10 H10B 109.5
H10A C10 H10B 109.5
Si1 C10 H10C 109.5
H10A C10 H10C 109.5
H10B C10 H10C 109.5
C3 C4 S1 113.7(3)
C3 C4 Br2 127.4(3)
S1 C4 Br2 119.0(2)
Si1 C9 H9A 109.5
Si1 C9 H9B 109.5
H9A C9 H9B 109.5
Si1 C9 H9C 109.5
H9A C9 H9C 109.5
H9B C9 H9C 109.5

loop_
_geom_bond_atom_site_label_1
_geom_bond_atom_site_label_2
_geom_bond_distance
Br1 C1 1.877(4)
Br2 C4 1.876(4)
Si1 C9 1.857(4)
Si1 C10 1.858(4)
Si1 C6 1.876(3)
Si1 C3 1.892(4)
S1 C1 1.735(3)
S1 C4 1.741(4)
S2 C6 1.715(3)
S2 C8 1.747(3)
O1 C14 1.198(5)
O2 C14 1.336(4)
O2 C15 1.452(4)
N1 C13 1.150(5)
C5 C6 1.388(5)
C5 C7 1.408(5)
C5 C2 1.477(4)
C1 C2 1.359(5)
C3 C4 1.344(5)
C3 C2 1.446(5)
C12 C11 1.350(5)
C12 C13 1.426(5)
C12 C14 1.489(5)
C11 C8 1.428(5)
C11 H11A 0.9300
C7 C8 1.378(5)
C7 H7A 0.9300
C15 C16 1.490(6)
C15 H15A 0.9700
C15 H15B 0.9700
C16 C17 1.515(7)
C16 H16A 0.9700
C16 H16B 0.9700
C17 C18 1.541(10)
C17 H17A 0.9700
C17 H17B 0.9700
C18 C19 1.239(11)
C18 H18A 0.9700
C18 H18B 0.9700
C19 C20 1.459(11)
C19 H19A 0.9700
C19 H19B 0.9700
C20 C21 1.355(11)
C20 H20A 0.9700
C20 H20B 0.9700
C21 C22 1.478(10)
C21 H21A 0.9700
C21 H21B 0.9700
C22 H22A 0.9600
C22 H22B 0.9600
C22 H22C 0.9600
C10 H10A 0.9600
C10 H10B 0.9600
C10 H10C 0.9600
C9 H9A 0.9600
C9 H9B 0.9600
C9 H9C 0.9600

loop_
_geom_torsion_atom_site_label_1
_geom_torsion_atom_site_label_2
_geom_torsion_atom_site_label_3
_geom_torsion_atom_site_label_4
_geom_torsion
C4 S1 C1 C2 0.4(3)
C4 S1 C1 Br1 -178.8(2)
C9 Si1 C3 C4 62.0(5)
C10 Si1 C3 C4 -64.5(5)
C6 Si1 C3 C4 179.7(4)
C9 Si1 C3 C2 -118.1(3)
C10 Si1 C3 C2 115.4(3)
C6 Si1 C3 C2 -0.4(3)
C13 C12 C11 C8 -0.7(6)
C14 C12 C11 C8 178.4(3)
C7 C5 C6 S2 -0.3(4)
C2 C5 C6 S2 -179.8(2)
C7 C5 C6 Si1 177.6(2)
C2 C5 C6 Si1 -1.9(4)
C8 S2 C6 C5 0.4(3)
C8 S2 C6 Si1 -176.8(3)
C9 Si1 C6 C5 115.3(3)
C10 Si1 C6 C5 -110.7(3)
C3 Si1 C6 C5 1.4(3)
C9 Si1 C6 S2 -67.5(3)
C10 Si1 C6 S2 66.5(3)
C3 Si1 C6 S2 178.5(3)
C11 C12 C13 N1 -144(16)
C14 C12 C13 N1 37(17)
C6 C5 C7 C8 -0.1(4)
C2 C5 C7 C8 179.4(3)
C15 O2 C14 O1 -2.0(5)
C15 O2 C14 C12 178.8(3)
C11 C12 C14 O1 4.0(6)
C13 C12 C14 O1 -176.9(4)
C11 C12 C14 O2 -176.8(3)
C13 C12 C14 O2 2.4(5)
C14 O2 C15 C16 -170.7(3)
O2 C15 C16 C17 179.7(4)
C15 C16 C17 C18 -179.9(6)
C16 C17 C18 C19 -135.8(15)
C17 C18 C19 C20 -173.0(11)
C18 C19 C20 C21 -104.1(17)
C19 C20 C21 C22 -175.7(10)
S1 C1 C2 C3 -0.3(4)
Br1 C1 C2 C3 178.9(3)
S1 C1 C2 C5 -179.7(3)
Br1 C1 C2 C5 -0.5(6)
C4 C3 C2 C1 -0.1(4)
Si1 C3 C2 C1 179.9(3)
C4 C3 C2 C5 179.4(3)
Si1 C3 C2 C5 -0.5(4)
C6 C5 C2 C1 -179.0(4)
C7 C5 C2 C1 1.5(7)
C6 C5 C2 C3 1.6(4)
C7 C5 C2 C3 -177.9(3)
C5 C7 C8 C11 -179.6(3)
C5 C7 C8 S2 0.4(4)
C12 C11 C8 C7 179.9(4)
C12 C11 C8 S2 -0.1(6)
C6 S2 C8 C7 -0.5(3)
C6 S2 C8 C11 179.5(3)
C2 C3 C4 S1 0.5(4)
Si1 C3 C4 S1 -179.6(3)
C2 C3 C4 Br2 -178.1(3)
Si1 C3 C4 Br2 1.8(6)
C1 S1 C4 C3 -0.5(3)
C1 S1 C4 Br2 178.2(2)
